data_2228647
loop_
_publ_author_name
'Wang, Yufei'

_publ_section_title
;
 1,4-Bis(3-chloropropoxy)benzene
;
_journal_coeditor_code BQ2255
_journal_issue 1
_journal_name_full 'Acta Crystallographica Section E'
_journal_page_first o42
_journal_paper_doi 10.1107/S1600536810050348
_journal_volume 67
_journal_year 2011
_chemical_formula_iupac 'C12 H16 Cl2 O2'
_chemical_formula_moiety 'C12 H16 Cl2 O2'
_chemical_formula_sum 'C12 H16 Cl2 O2'
_chemical_formula_weight 263.15
_chemical_melting_point 339
_chemical_name_systematic
;
1,4-Bis(3-chloropropoxy)benzene
;
_space_group_IT_number 14
_symmetry_cell_setting monoclinic
_symmetry_space_group_name_Hall '-P 2ybc'
_symmetry_space_group_name_H-M 'P 1 21/c 1'
_atom_sites_solution_hydrogens geom
_atom_sites_solution_primary direct
_atom_sites_solution_secondary difmap
_cell_angle_alpha 90.00
_cell_angle_beta 93.156(6)
_cell_angle_gamma 90.00
_cell_formula_units_Z 2
_cell_length_a 4.9813(8)
_cell_length_b 8.3200(14)
_cell_length_c 15.273(2)
_cell_measurement_reflns_used 2060
_cell_measurement_temperature 113(2)
_cell_measurement_theta_max 27.90
_cell_measurement_theta_min 2.70
_cell_volume 632.02(17)
_computing_cell_refinement 'CrystalClear (Rigaku, 2000)'
_computing_data_collection 'CrystalClear (Rigaku, 2000)'
_computing_data_reduction 'CrystalClear (Rigaku, 2000)'
_computing_molecular_graphics 'CrystalStructure (Rigaku, 2000)'
_computing_publication_material 'CrystalStructure (Rigaku, 2000)'
_computing_structure_refinement 'SHELXL97 (Sheldrick, 2008)'
_computing_structure_solution 'SHELXS97 (Sheldrick, 2008)'
_diffrn_ambient_temperature 113(2)
_diffrn_detector_area_resol_mean 14.222
_diffrn_measured_fraction_theta_full 0.999
_diffrn_measured_fraction_theta_max 0.999
_diffrn_measurement_device_type 'Rigaku Saturn'
_diffrn_measurement_method \w
_diffrn_radiation_monochromator multilayer
_diffrn_radiation_source 'rotating anode'
_diffrn_radiation_type MoK\a
_diffrn_radiation_wavelength 0.71075
_diffrn_reflns_av_R_equivalents 0.0328
_diffrn_reflns_av_sigmaI/netI 0.0342
_diffrn_reflns_limit_h_max 6
_diffrn_reflns_limit_h_min -4
_diffrn_reflns_limit_k_max 9
_diffrn_reflns_limit_k_min -10
_diffrn_reflns_limit_l_max 20
_diffrn_reflns_limit_l_min -20
_diffrn_reflns_number 5847
_diffrn_reflns_theta_full 27.86
_diffrn_reflns_theta_max 27.86
_diffrn_reflns_theta_min 2.67
_diffrn_standards_decay_% 0
_diffrn_standards_interval_count 0
_diffrn_standards_interval_time 0
_diffrn_standards_number 0
_exptl_absorpt_coefficient_mu 0.496
_exptl_absorpt_correction_T_max 0.9159
_exptl_absorpt_correction_T_min 0.8986
_exptl_absorpt_correction_type multi-scan
_exptl_absorpt_process_details '(CrystalClear; Rigaku, 2000)'
_exptl_crystal_colour colorless
_exptl_crystal_density_diffrn 1.383
_exptl_crystal_density_method 'not measured'
_exptl_crystal_description prism
_exptl_crystal_F_000 276
_exptl_crystal_size_max 0.22
_exptl_crystal_size_mid 0.20
_exptl_crystal_size_min 0.18
_refine_diff_density_max 0.366
_refine_diff_density_min -0.163
_refine_ls_extinction_method none
_refine_ls_goodness_of_fit_ref 1.067
_refine_ls_hydrogen_treatment constr
_refine_ls_matrix_type full
_refine_ls_number_parameters 73
_refine_ls_number_reflns 1502
_refine_ls_number_restraints 0
_refine_ls_restrained_S_all 1.067
_refine_ls_R_factor_all 0.0406
_refine_ls_R_factor_gt 0.0311
_refine_ls_shift/su_max 0.000
_refine_ls_shift/su_mean 0.000
_refine_ls_structure_factor_coef Fsqd
_refine_ls_weighting_details 'calc w=1/[\s^2^(Fo^2^)+(0.0407P)^2^+] where P=(Fo^2^+2Fc^2^)/3'
_refine_ls_weighting_scheme calc
_refine_ls_wR_factor_gt 0.0746
_refine_ls_wR_factor_ref 0.0779
_reflns_number_gt 1273
_reflns_number_total 1502
_reflns_threshold_expression I>2\s(I)
_cod_data_source_file bq2255.cif
_cod_data_source_block I
_cod_original_sg_symbol_H-M 'P 21/c'
_cod_database_code 2228647
_cod_database_fobs_code 2228647

loop_
_symmetry_equiv_pos_as_xyz
'x, y, z'
'-x, y+1/2, -z+1/2'
'-x, -y, -z'
'x, -y-1/2, z-1/2'

loop_
_atom_site_type_symbol
_atom_site_label
_atom_site_fract_x
_atom_site_fract_y
_atom_site_fract_z
_atom_site_U_iso_or_equiv
_atom_site_adp_type
_atom_site_calc_flag
_atom_site_refinement_flags
_atom_site_occupancy
_atom_site_disorder_assembly
_atom_site_disorder_group
Cl Cl1 0.22691(7) 0.61216(4) 0.66618(2) 0.02618(13) Uani d . 1 . .
O O1 0.16835(18) 0.17363(11) 0.60468(6) 0.0199(2) Uani d . 1 . .
C C1 0.5063(2) -0.01858(15) 0.59005(8) 0.0186(3) Uani d . 1 . .
H H1 0.5102 -0.0314 0.6519 0.022 Uiso calc R 1 . .
C C2 0.3281(3) 0.09041(14) 0.54960(8) 0.0167(3) Uani d . 1 . .
C C3 0.3213(3) 0.10898(15) 0.45872(9) 0.0185(3) Uani d . 1 . .
H H3 0.1997 0.1829 0.4304 0.022 Uiso calc R 1 . .
C C4 -0.0045(3) 0.29417(15) 0.56500(9) 0.0194(3) Uani d . 1 . .
H H4A -0.1349 0.2444 0.5218 0.023 Uiso calc R 1 . .
H H4B 0.1027 0.3745 0.5342 0.023 Uiso calc R 1 . .
C C5 -0.1508(3) 0.37389(16) 0.63743(9) 0.0226(3) Uani d . 1 . .
H H5A -0.2664 0.2930 0.6644 0.027 Uiso calc R 1 . .
H H5B -0.2697 0.4587 0.6114 0.027 Uiso calc R 1 . .
C C6 0.0331(3) 0.44827(16) 0.70864(9) 0.0250(3) Uani d . 1 . .
H H6A 0.1569 0.3651 0.7337 0.030 Uiso calc R 1 . .
H H6B -0.0759 0.4887 0.7562 0.030 Uiso calc R 1 . .

loop_
_atom_site_aniso_label
_atom_site_aniso_U_11
_atom_site_aniso_U_22
_atom_site_aniso_U_33
_atom_site_aniso_U_12
_atom_site_aniso_U_13
_atom_site_aniso_U_23
Cl1 0.0298(2) 0.0224(2) 0.0265(2) -0.00092(14) 0.00272(15) -0.00187(14)
O1 0.0221(5) 0.0210(5) 0.0167(5) 0.0060(4) 0.0016(4) 0.0003(4)
C1 0.0212(7) 0.0210(7) 0.0135(6) -0.0013(5) 0.0005(5) 0.0011(5)
C2 0.0159(7) 0.0165(6) 0.0178(7) -0.0012(5) 0.0015(5) -0.0018(5)
C3 0.0184(7) 0.0174(6) 0.0193(7) 0.0010(5) -0.0021(5) 0.0016(5)
C4 0.0199(7) 0.0191(6) 0.0190(7) 0.0029(5) -0.0014(5) 0.0003(5)
C5 0.0224(7) 0.0224(7) 0.0234(8) 0.0019(5) 0.0043(6) 0.0004(6)
C6 0.0318(8) 0.0227(7) 0.0210(7) -0.0005(6) 0.0056(6) -0.0005(6)

loop_
_atom_type_symbol
_atom_type_description
_atom_type_scat_dispersion_real
_atom_type_scat_dispersion_imag
_atom_type_scat_source
C C 0.0033 0.0016 'International Tables Vol C Tables 4.2.6.8 and 6.1.1.4'
H H 0.0000 0.0000 'International Tables Vol C Tables 4.2.6.8 and 6.1.1.4'
O O 0.0106 0.0060 'International Tables Vol C Tables 4.2.6.8 and 6.1.1.4'
Cl Cl 0.1484 0.1585 'International Tables Vol C Tables 4.2.6.8 and 6.1.1.4'

loop_
_geom_angle_atom_site_label_1
_geom_angle_atom_site_label_2
_geom_angle_atom_site_label_3
_geom_angle_site_symmetry_1
_geom_angle_site_symmetry_3
_geom_angle
_geom_angle_publ_flag
C2 O1 C4 . . 116.58(10) ?
C3 C1 C2 3_656 . 120.91(12) ?
C3 C1 H1 3_656 . 119.5 ?
C2 C1 H1 . . 119.5 ?
O1 C2 C1 . . 115.67(11) ?
O1 C2 C3 . . 124.69(12) ?
C1 C2 C3 . . 119.63(11) ?
C1 C3 C2 3_656 . 119.46(12) ?
C1 C3 H3 3_656 . 120.3 ?
C2 C3 H3 . . 120.3 ?
O1 C4 C5 . . 107.47(11) ?
O1 C4 H4A . . 110.2 ?
C5 C4 H4A . . 110.2 ?
O1 C4 H4B . . 110.2 ?
C5 C4 H4B . . 110.2 ?
H4A C4 H4B . . 108.5 ?
C4 C5 C6 . . 114.07(11) ?
C4 C5 H5A . . 108.7 ?
C6 C5 H5A . . 108.7 ?
C4 C5 H5B . . 108.7 ?
C6 C5 H5B . . 108.7 ?
H5A C5 H5B . . 107.6 ?
C5 C6 Cl1 . . 111.33(9) ?
C5 C6 H6A . . 109.4 ?
Cl1 C6 H6A . . 109.4 ?
C5 C6 H6B . . 109.4 ?
Cl1 C6 H6B . . 109.4 ?
H6A C6 H6B . . 108.0 ?

loop_
_geom_bond_atom_site_label_1
_geom_bond_atom_site_label_2
_geom_bond_site_symmetry_2
_geom_bond_distance
_geom_bond_publ_flag
Cl1 C6 . 1.8113(14) ?
O1 C2 . 1.3762(14) ?
O1 C4 . 1.4342(15) ?
C1 C3 3_656 1.3887(17) ?
C1 C2 . 1.3897(17) ?
C1 H1 . 0.9500 ?
C2 C3 . 1.3951(18) ?
C3 C1 3_656 1.3886(17) ?
C3 H3 . 0.9500 ?
C4 C5 . 1.5111(17) ?
C4 H4A . 0.9900 ?
C4 H4B . 0.9900 ?
C5 C6 . 1.5151(19) ?
C5 H5A . 0.9900 ?
C5 H5B . 0.9900 ?
C6 H6A . 0.9900 ?
C6 H6B . 0.9900 ?

loop_
_geom_hbond_atom_site_label_D
_geom_hbond_atom_site_label_H
_geom_hbond_atom_site_label_A
_geom_hbond_site_symmetry_A
_geom_hbond_distance_DH
_geom_hbond_distance_HA
_geom_hbond_distance_DA
_geom_hbond_angle_DHA
_geom_hbond_publ_flag
C4 H4A Cg1 4_665 0.99 2.737 3.577(2) 143.0 yes

loop_
_geom_torsion_atom_site_label_1
_geom_torsion_atom_site_label_2
_geom_torsion_atom_site_label_3
_geom_torsion_atom_site_label_4
_geom_torsion_site_symmetry_1
_geom_torsion_site_symmetry_2
_geom_torsion_site_symmetry_3
_geom_torsion_site_symmetry_4
_geom_torsion
_geom_torsion_publ_flag
C4 O1 C2 C1 . . . . 176.07(11) ?
C4 O1 C2 C3 . . . . -3.86(18) ?
C3 C1 C2 O1 3_656 . . . -179.68(10) ?
C3 C1 C2 C3 3_656 . . . 0.2(2) ?
O1 C2 C3 C1 . . . 3_656 179.68(11) ?
C1 C2 C3 C1 . . . 3_656 -0.2(2) ?
C2 O1 C4 C5 . . . . -177.69(10) ?
O1 C4 C5 C6 . . . . 57.71(14) ?
C4 C5 C6 Cl1 . . . . 64.36(13) ?
